data_4506253
loop_
_publ_author_name
'Zhao, Yan'
'Jiao, Cheng-Qi'
'Sun, Zhen-Gang'
'Zhu, Yan-Yu'
'Chen, Kai'
'Wang, Cheng-Lin'
'Li, Chao'
'Zheng, Ming-Jing'
'Tian, Hui'
'Sun, Shou-Hui'
'Chu, Wei'

_publ_section_title
;
 Novel Lanthanide(III) Oxalatophosphonates with New Topology: Syntheses,
 Crystal Structures, Reversible Dehydration/Hydration, and Luminescence
 Properties
;
_journal_issue 6
_journal_name_full 'Crystal Growth &amp; Design'
_journal_page_first 3191
_journal_paper_doi 10.1021/cg300351t
_journal_volume 12
_journal_year 2012
_chemical_formula_sum 'C6 H18 N O14 P2 Pr'
_chemical_formula_weight 531.06
_chemical_name_systematic
; 
 ? 
;
_space_group_IT_number 14
_symmetry_cell_setting monoclinic
_symmetry_space_group_name_Hall '-P 2ybc'
_symmetry_space_group_name_H-M 'P 1 21/c 1'
_atom_sites_solution_hydrogens geom
_atom_sites_solution_primary direct
_atom_sites_solution_secondary difmap
_audit_creation_method SHELXL-97
_cell_angle_alpha 90.00
_cell_angle_beta 93.1170(10)
_cell_angle_gamma 90.00
_cell_formula_units_Z 4
_cell_length_a 11.0215(10)
_cell_length_b 9.2494(9)
_cell_length_c 15.1890(14)
_cell_measurement_reflns_used 3059
_cell_measurement_temperature 295(2)
_cell_measurement_theta_max 28.25
_cell_measurement_theta_min 2.58
_cell_volume 1546.1(3)
_computing_cell_refinement 'Bruker SMART'
_computing_data_collection 'Bruker SMART'
_computing_data_reduction 'Bruker SHELXTL'
_computing_molecular_graphics 'Bruker SHELXTL'
_computing_publication_material 'Bruker SHELXTL'
_computing_structure_refinement 'SHELXL-97 (Sheldrick, 1997)'
_computing_structure_solution 'SHELXS-97 (Sheldrick, 1990)'
_diffrn_ambient_temperature 295(2)
_diffrn_measured_fraction_theta_full 0.999
_diffrn_measured_fraction_theta_max 0.999
_diffrn_measurement_device_type 'Smart Apex II CCD'
_diffrn_measurement_method 'omega scans'
_diffrn_radiation_monochromator graphite
_diffrn_radiation_source 'fine-focus sealed tube'
_diffrn_radiation_type MoK\a
_diffrn_radiation_wavelength 0.71073
_diffrn_reflns_av_R_equivalents 0.0288
_diffrn_reflns_av_sigmaI/netI 0.0361
_diffrn_reflns_limit_h_max 13
_diffrn_reflns_limit_h_min -13
_diffrn_reflns_limit_k_max 7
_diffrn_reflns_limit_k_min -11
_diffrn_reflns_limit_l_max 19
_diffrn_reflns_limit_l_min -19
_diffrn_reflns_number 8425
_diffrn_reflns_theta_full 26.50
_diffrn_reflns_theta_max 26.50
_diffrn_reflns_theta_min 1.85
_diffrn_standards_decay_% 0
_diffrn_standards_interval_count 0
_diffrn_standards_interval_time 0
_diffrn_standards_number 0
_exptl_absorpt_coefficient_mu 3.434
_exptl_absorpt_correction_T_max 0.8636
_exptl_absorpt_correction_T_min 0.7590
_exptl_absorpt_correction_type empirical
_exptl_absorpt_process_details sadabs
_exptl_crystal_colour green
_exptl_crystal_density_diffrn 2.281
_exptl_crystal_density_method 'not measured'
_exptl_crystal_description block
_exptl_crystal_F_000 1048
_exptl_crystal_size_max 0.09
_exptl_crystal_size_mid 0.06
_exptl_crystal_size_min 0.04
_refine_diff_density_max 1.069
_refine_diff_density_min -1.055
_refine_diff_density_rms 0.133
_refine_ls_extinction_method none
_refine_ls_goodness_of_fit_ref 1.060
_refine_ls_hydrogen_treatment constr
_refine_ls_matrix_type full
_refine_ls_number_parameters 217
_refine_ls_number_reflns 3196
_refine_ls_number_restraints 6
_refine_ls_restrained_S_all 1.074
_refine_ls_R_factor_all 0.0375
_refine_ls_R_factor_gt 0.0307
_refine_ls_shift/su_max 0.005
_refine_ls_shift/su_mean 0.000
_refine_ls_structure_factor_coef Fsqd
_refine_ls_weighting_details 'calc w=1/[\s^2^(Fo^2^)+(0.0431P)^2^+1.8696P] where P=(Fo^2^+2Fc^2^)/3'
_refine_ls_weighting_scheme calc
_refine_ls_wR_factor_gt 0.0783
_refine_ls_wR_factor_ref 0.0836
_reflns_number_gt 2747
_reflns_number_total 3196
_reflns_threshold_expression >2sigma(I)
_cod_data_source_file cg300351t_si_003.cif
_cod_data_source_block szg88
_cod_depositor_comments
;
The following automatic conversions were performed:

'_symmetry_cell_setting' value 'Monoclinic' changed to 'monoclinic'
according to /home/saulius/struct/CIF-dictionaries/cif_core.dic
dictionary named 'cif_core.dic' version 2.4.1 from 2010-06-29.

Automatic conversion script
Id: cif_fix_values 1891 2012-01-12 08:04:46Z andrius 
;
_cod_original_sg_symbol_H-M 'P2(1)/c  '
_cod_database_code 4506253

loop_
_symmetry_equiv_pos_as_xyz
'x, y, z'
'-x, y+1/2, -z+1/2'
'-x, -y, -z'
'x, -y-1/2, z-1/2'

loop_
_atom_site_label
_atom_site_type_symbol
_atom_site_fract_x
_atom_site_fract_y
_atom_site_fract_z
_atom_site_U_iso_or_equiv
_atom_site_adp_type
_atom_site_occupancy
_atom_site_symmetry_multiplicity
_atom_site_calc_flag
_atom_site_refinement_flags
Pr1 Pr 1.59751(2) 0.76450(2) 0.385204(16) 0.01751(10) Uani 1 1 d .
P1 P 1.35807(11) 0.83952(13) 0.54660(7) 0.0198(2) Uani 1 1 d .
P2 P 0.94391(11) 0.80402(13) 0.39669(7) 0.0197(2) Uani 1 1 d .
O1 O 1.4608(3) 0.7693(3) 0.5038(2) 0.0280(8) Uani 1 1 d .
O2 O 1.3517(3) 0.7642(4) 0.6410(2) 0.0286(8) Uani 1 1 d .
O3 O 1.3542(3) 0.9989(4) 0.5556(2) 0.0308(8) Uani 1 1 d .
O4 O 0.9798(3) 0.9606(3) 0.39848(19) 0.0249(7) Uani 1 1 d .
O5 O 0.8129(3) 0.7656(3) 0.3863(2) 0.0281(8) Uani 1 1 d .
O6 O 1.0177(3) 0.7242(4) 0.3257(3) 0.0367(9) Uani 1 1 d .
H6A H 0.9718 0.6721 0.2956 0.055 Uiso 1 1 calc R
O7 O 1.4408(3) 0.5724(4) 0.3484(2) 0.0325(8) Uani 1 1 d .
O8 O 1.3732(3) 0.3999(4) 0.2560(2) 0.0298(8) Uani 1 1 d .
O9 O 1.6495(3) 0.5821(4) 0.2671(2) 0.0299(8) Uani 1 1 d .
O10 O 1.5829(3) 0.4105(4) 0.1740(2) 0.0277(8) Uani 1 1 d .
O11 O 1.6591(4) 0.5511(5) 0.4846(3) 0.0552(12) Uani 1 1 d .
H11A H 1.6522 0.5747 0.5382 0.083 Uiso 1 1 d R
H11B H 1.6128 0.4798 0.4719 0.083 Uiso 1 1 d R
O1W O 0.8885(4) 0.5603(6) 0.2313(3) 0.0841(18) Uani 1 1 d U
H1WA H 0.8592 0.6259 0.1972 0.126 Uiso 1 1 d R
H1WB H 0.8868 0.4798 0.2042 0.126 Uiso 1 1 d R
O2W O 1.1730(7) 0.4354(10) 0.3612(5) 0.145(3) Uani 1 1 d .
H2WA H 1.1200 0.4772 0.3274 0.218 Uiso 1 1 d R
H2WB H 1.1888 0.3526 0.3403 0.218 Uiso 1 1 d R
O3W O 1.7193(9) 0.7910(11) 0.5820(8) 0.191(5) Uani 1 1 d .
H3WA H 1.7272 0.8800 0.5950 0.286 Uiso 1 1 d R
H3WB H 1.6735 0.7507 0.6180 0.286 Uiso 1 1 d R
N1 N 1.1091(3) 0.7887(4) 0.5450(2) 0.0202(8) Uani 1 1 d .
H1C H 1.0939 0.8834 0.5565 0.024 Uiso 1 1 calc R
C1 C 1.2171(4) 0.7819(5) 0.4884(3) 0.0209(9) Uani 1 1 d .
H1A H 1.2018 0.8431 0.4371 0.025 Uiso 1 1 calc R
H1B H 1.2267 0.6835 0.4679 0.025 Uiso 1 1 calc R
C2 C 0.9973(5) 0.7250(5) 0.5010(4) 0.0296(11) Uani 1 1 d .
H2A H 0.9323 0.7321 0.5415 0.036 Uiso 1 1 calc R
H2B H 1.0121 0.6229 0.4915 0.036 Uiso 1 1 calc R
C3 C 1.1358(5) 0.7131(6) 0.6315(3) 0.0278(11) Uani 1 1 d .
H3B H 1.0635 0.7139 0.6652 0.033 Uiso 1 1 calc R
H3A H 1.1568 0.6131 0.6205 0.033 Uiso 1 1 calc R
C4 C 1.2380(5) 0.7843(6) 0.6841(3) 0.0294(11) Uani 1 1 d .
H4B H 1.2214 0.8868 0.6897 0.035 Uiso 1 1 calc R
H4A H 1.2450 0.7428 0.7428 0.035 Uiso 1 1 calc R
C5 C 1.4519(4) 0.4886(5) 0.2854(3) 0.0232(10) Uani 1 1 d .
C6 C 1.5713(4) 0.4945(5) 0.2375(3) 0.0210(9) Uani 1 1 d .

loop_
_atom_site_aniso_label
_atom_site_aniso_U_11
_atom_site_aniso_U_22
_atom_site_aniso_U_33
_atom_site_aniso_U_23
_atom_site_aniso_U_13
_atom_site_aniso_U_12
Pr1 0.01401(15) 0.01461(14) 0.02408(15) 0.00014(9) 0.00260(10) 0.00041(9)
P1 0.0180(6) 0.0220(6) 0.0195(5) -0.0034(5) 0.0014(4) -0.0005(5)
P2 0.0154(6) 0.0221(6) 0.0215(6) -0.0036(5) 0.0005(4) -0.0002(5)
O1 0.0225(19) 0.036(2) 0.0261(18) -0.0032(14) 0.0028(14) 0.0051(14)
O2 0.0224(19) 0.043(2) 0.0203(17) 0.0034(14) -0.0005(14) 0.0005(14)
O3 0.030(2) 0.0246(18) 0.0375(19) -0.0063(15) 0.0030(15) -0.0051(14)
O4 0.0267(19) 0.0230(17) 0.0254(16) 0.0009(13) 0.0041(14) -0.0006(14)
O5 0.0170(18) 0.036(2) 0.0309(19) -0.0075(14) 0.0004(14) -0.0021(14)
O6 0.024(2) 0.047(2) 0.040(2) -0.0190(17) 0.0065(16) -0.0010(16)
O7 0.029(2) 0.034(2) 0.0346(19) -0.0157(16) 0.0108(15) -0.0117(15)
O8 0.0249(19) 0.033(2) 0.0313(18) -0.0112(15) 0.0032(14) -0.0113(15)
O9 0.0203(18) 0.0318(19) 0.0380(19) -0.0151(15) 0.0060(15) -0.0085(15)
O10 0.0215(18) 0.0293(18) 0.0323(18) -0.0140(15) 0.0007(14) -0.0025(14)
O11 0.057(3) 0.054(3) 0.056(3) 0.030(2) 0.021(2) 0.025(2)
O1W 0.049(3) 0.107(4) 0.098(4) -0.075(3) 0.026(3) -0.025(3)
O2W 0.131(7) 0.204(9) 0.104(5) -0.001(6) 0.036(5) -0.056(6)
O3W 0.137(9) 0.211(10) 0.233(12) -0.074(9) 0.088(9) -0.021(7)
N1 0.017(2) 0.0191(19) 0.024(2) 0.0028(15) -0.0001(15) -0.0028(15)
C1 0.019(2) 0.022(2) 0.022(2) -0.0018(18) -0.0012(18) 0.0004(18)
C2 0.021(3) 0.031(3) 0.036(3) 0.004(2) -0.005(2) -0.008(2)
C3 0.022(3) 0.037(3) 0.025(2) 0.010(2) 0.0024(19) -0.002(2)
C4 0.028(3) 0.037(3) 0.023(2) 0.002(2) 0.004(2) 0.001(2)
C5 0.023(3) 0.026(2) 0.020(2) 0.0032(19) -0.0023(18) 0.0003(19)
C6 0.019(2) 0.018(2) 0.025(2) 0.0016(18) -0.0019(18) 0.0011(18)

loop_
_atom_type_symbol
_atom_type_description
_atom_type_scat_dispersion_real
_atom_type_scat_dispersion_imag
_atom_type_scat_source
C C 0.0033 0.0016 'International Tables Vol C Tables 4.2.6.8 and 6.1.1.4'
H H 0.0000 0.0000 'International Tables Vol C Tables 4.2.6.8 and 6.1.1.4'
N N 0.0061 0.0033 'International Tables Vol C Tables 4.2.6.8 and 6.1.1.4'
O O 0.0106 0.0060 'International Tables Vol C Tables 4.2.6.8 and 6.1.1.4'
P P 0.1023 0.0942 'International Tables Vol C Tables 4.2.6.8 and 6.1.1.4'
Pr Pr -0.2180 2.8214 'International Tables Vol C Tables 4.2.6.8 and 6.1.1.4'

loop_
_geom_angle_atom_site_label_1
_geom_angle_atom_site_label_2
_geom_angle_atom_site_label_3
_geom_angle
_geom_angle_site_symmetry_1
_geom_angle_site_symmetry_3
O5 Pr1 O1 131.33(12) 1_655 .
O5 Pr1 O3 78.06(11) 1_655 3_876
O1 Pr1 O3 80.76(11) . 3_876
O5 Pr1 O8 80.19(12) 1_655 2_855
O1 Pr1 O8 137.83(11) . 2_855
O3 Pr1 O8 80.25(11) 3_876 2_855
O5 Pr1 O7 132.70(11) 1_655 .
O1 Pr1 O7 74.33(11) . .
O3 Pr1 O7 148.93(12) 3_876 .
O8 Pr1 O7 106.22(11) 2_855 .
O5 Pr1 O10 140.11(11) 1_655 2_855
O1 Pr1 O10 75.20(11) . 2_855
O3 Pr1 O10 78.56(12) 3_876 2_855
O8 Pr1 O10 64.30(10) 2_855 2_855
O7 Pr1 O10 77.36(12) . 2_855
O5 Pr1 O9 75.23(11) 1_655 .
O1 Pr1 O9 135.32(11) . .
O3 Pr1 O9 143.91(11) 3_876 .
O8 Pr1 O9 71.69(12) 2_855 .
O7 Pr1 O9 63.57(11) . .
O10 Pr1 O9 107.79(11) 2_855 .
O5 Pr1 O11 76.44(13) 1_655 .
O1 Pr1 O11 74.30(12) . .
O3 Pr1 O11 115.74(14) 3_876 .
O8 Pr1 O11 147.67(12) 2_855 .
O7 Pr1 O11 75.12(14) . .
O10 Pr1 O11 143.28(12) 2_855 .
O9 Pr1 O11 80.90(13) . .
O3 P1 O1 120.2(2) . .
O3 P1 O2 110.35(19) . .
O1 P1 O2 105.89(19) . .
O3 P1 C1 107.9(2) . .
O1 P1 C1 108.0(2) . .
O2 P1 C1 103.2(2) . .
O5 P2 O4 119.06(19) . .
O5 P2 O6 110.6(2) . .
O4 P2 O6 108.7(2) . .
O5 P2 C2 105.3(2) . .
O4 P2 C2 107.5(2) . .
O6 P2 C2 104.8(2) . .
P1 O1 Pr1 149.0(2) . .
C4 O2 P1 115.4(3) . .
P1 O3 Pr1 158.4(2) . 3_876
P2 O5 Pr1 165.3(2) . 1_455
P2 O6 H6A 109.5 . .
C5 O7 Pr1 121.1(3) . .
C5 O8 Pr1 120.6(3) . 2_845
C6 O9 Pr1 120.4(3) . .
C6 O10 Pr1 119.7(3) . 2_845
Pr1 O11 H11A 109.4 . .
Pr1 O11 H11B 109.1 . .
H11A O11 H11B 109.5 . .
H1WA O1W H1WB 109.5 . .
H2WA O2W H2WB 109.5 . .
H3WA O3W H3WB 109.5 . .
C2 N1 C3 109.0(4) . .
C2 N1 C1 112.8(4) . .
C3 N1 C1 110.9(4) . .
C2 N1 H1C 108.0 . .
C3 N1 H1C 108.0 . .
C1 N1 H1C 108.0 . .
N1 C1 P1 113.0(3) . .
N1 C1 H1A 109.0 . .
P1 C1 H1A 109.0 . .
N1 C1 H1B 109.0 . .
P1 C1 H1B 109.0 . .
H1A C1 H1B 107.8 . .
N1 C2 P2 116.9(3) . .
N1 C2 H2A 108.1 . .
P2 C2 H2A 108.1 . .
N1 C2 H2B 108.1 . .
P2 C2 H2B 108.1 . .
H2A C2 H2B 107.3 . .
C4 C3 N1 111.6(4) . .
C4 C3 H3B 109.3 . .
N1 C3 H3B 109.3 . .
C4 C3 H3A 109.3 . .
N1 C3 H3A 109.3 . .
H3B C3 H3A 108.0 . .
O2 C4 C3 110.1(4) . .
O2 C4 H4B 109.6 . .
C3 C4 H4B 109.6 . .
O2 C4 H4A 109.6 . .
C3 C4 H4A 109.6 . .
H4B C4 H4A 108.1 . .
O7 C5 O8 125.8(5) . .
O7 C5 C6 117.6(4) . .
O8 C5 C6 116.5(4) . .
O9 C6 O10 125.8(4) . .
O9 C6 C5 116.3(4) . .
O10 C6 C5 117.9(4) . .

loop_
_geom_bond_atom_site_label_1
_geom_bond_atom_site_label_2
_geom_bond_distance
_geom_bond_site_symmetry_2
Pr1 O5 2.373(4) 1_655
Pr1 O1 2.411(3) .
Pr1 O3 2.414(3) 3_876
Pr1 O8 2.520(3) 2_855
Pr1 O7 2.520(3) .
Pr1 O10 2.528(3) 2_855
Pr1 O9 2.550(3) .
Pr1 O11 2.555(4) .
P1 O3 1.481(3) .
P1 O1 1.485(3) .
P1 O2 1.599(3) .
P1 C1 1.824(5) .
P2 O5 1.487(4) .
P2 O4 1.501(3) .
P2 O6 1.570(4) .
P2 C2 1.814(5) .
O2 C4 1.456(6) .
O3 Pr1 2.414(3) 3_876
O5 Pr1 2.373(4) 1_455
O6 H6A 0.8200 .
O7 C5 1.243(5) .
O8 C5 1.257(6) .
O8 Pr1 2.520(3) 2_845
O9 C6 1.249(5) .
O10 C6 1.250(5) .
O10 Pr1 2.528(3) 2_845
O11 H11A 0.8500 .
O11 H11B 0.8500 .
O1W H1WA 0.8500 .
O1W H1WB 0.8500 .
O2W H2WA 0.8500 .
O2W H2WB 0.8500 .
O3W H3WA 0.8500 .
O3W H3WB 0.8500 .
N1 C2 1.491(6) .
N1 C3 1.503(6) .
N1 C1 1.507(6) .
N1 H1C 0.9100 .
C1 H1A 0.9700 .
C1 H1B 0.9700 .
C2 H2A 0.9700 .
C2 H2B 0.9700 .
C3 C4 1.498(7) .
C3 H3B 0.9700 .
C3 H3A 0.9700 .
C4 H4B 0.9700 .
C4 H4A 0.9700 .
C5 C6 1.540(7) .

loop_
_geom_hbond_atom_site_label_D
_geom_hbond_atom_site_label_H
_geom_hbond_atom_site_label_A
_geom_hbond_distance_DH
_geom_hbond_distance_HA
_geom_hbond_distance_DA
_geom_hbond_angle_DHA
_geom_hbond_site_symmetry_A
O11 H11A O2W 0.85 2.39 2.908(9) 119.4 3_866
O11 H11A O7 0.85 2.46 3.042(5) 126.2 3_866
O11 H11B O1 0.85 2.48 3.253(6) 152.2 3_866
O1W H1WA O3W 0.85 2.39 3.169(13) 151.9 4_475
O1W H1WB O4 0.85 2.21 2.675(5) 114.5 2_745
O1W H1WB O6 0.85 2.64 3.403(7) 150.4 2_745
O2W H2WB O3W 0.85 2.01 2.535(15) 118.9 3_866
O3W H3WB O8 0.85 2.44 3.237(12) 155.7 3_866
N1 H1C O4 0.91 1.81 2.677(5) 158.7 3_776
